data_7126936
loop_
_publ_author_name
'Benmansour, Samia'
'Hern\'andez-Paredes, Antonio'
'Mondal, Arpan'
'L\'opez Mart\'inez, Gustavo'
'Canet-Ferrer, Josep'
'Konar, Sanjit'
'G\'omez-Garc\'ia, Carlos J'

_publ_section_title
;
 Slow relaxation of the magnetization, reversible solvent exchange and
 luminescence in 2D anilato-based frameworks.
;
_journal_issue 68
_journal_name_full 'Chemical communications (Cambridge, England)'
_journal_page_first 9862
_journal_page_last 9865
_journal_paper_doi 10.1039/d0cc03964k
_journal_volume 56
_journal_year 2020
_chemical_formula_moiety 'C9 H6 Br3 O9 Yb, 2(H2 O), O'
_chemical_formula_sum 'C9 H10 Br3 O12 Yb'
_chemical_formula_weight 722.94
_chemical_name_systematic GL103
_space_group_crystal_system triclinic
_space_group_IT_number 2
_space_group_name_Hall '-P 1'
_space_group_name_H-M_alt 'P -1'
_atom_sites_solution_hydrogens difmap
_atom_sites_solution_primary dual
_audit_creation_date 2019-10-11
_audit_creation_method
;
Olex2 1.2
(compiled 2018.05.29 svn.r3508 for OlexSys, GUI svn.r5506)
;
_audit_update_record
;
2020-05-22 deposited with the CCDC.	2020-07-20 downloaded from the CCDC.
;
_cell_angle_alpha 65.763(4)
_cell_angle_beta 70.612(4)
_cell_angle_gamma 80.712(4)
_cell_formula_units_Z 2
_cell_length_a 9.0568(4)
_cell_length_b 10.2351(4)
_cell_length_c 10.9160(5)
_cell_measurement_reflns_used 6671
_cell_measurement_temperature 120.00(10)
_cell_measurement_theta_max 25.0176
_cell_measurement_theta_min 3.1803
_cell_volume 870.00(7)
_computing_cell_refinement
;
CrysAlisPro, Agilent Technologies,
Version 1.171.35.19 (release 27-10-2011 CrysAlis171 .NET)
(compiled Oct 27 2011,15:02:11)
;
_computing_data_collection
;
CrysAlisPro, Agilent Technologies,
Version 1.171.35.19 (release 27-10-2011 CrysAlis171 .NET)
(compiled Oct 27 2011,15:02:11)
;
_computing_data_reduction
;
CrysAlisPro, Agilent Technologies,
Version 1.171.35.19 (release 27-10-2011 CrysAlis171 .NET)
(compiled Oct 27 2011,15:02:11)
;
_computing_molecular_graphics 'Olex2 (Dolomanov et al., 2009)'
_computing_publication_material 'Olex2 (Dolomanov et al., 2009)'
_computing_structure_refinement 'XL (Sheldrick, 2008)'
_computing_structure_solution 'ShelXT (Sheldrick, 2015)'
_diffrn_ambient_temperature 120.00(10)
_diffrn_detector_area_resol_mean 16.0267
_diffrn_measured_fraction_theta_full 0.995
_diffrn_measured_fraction_theta_max 0.995
_diffrn_measurement_details
;
#__ type_ start__ end____ width___ exp.time_
  1 omega  -89.00    8.00   1.0000   16.0000
omega____ theta____ kappa____ phi______ frames
    -      -19.6340  -77.0000 -180.0000 97

#__ type_ start__ end____ width___ exp.time_
  2 omega  -89.00    9.00   1.0000   16.0000
omega____ theta____ kappa____ phi______ frames
    -      -19.6340  -77.0000  -30.0000 98

#__ type_ start__ end____ width___ exp.time_
  3 omega  -85.00   -4.00   1.0000   16.0000
omega____ theta____ kappa____ phi______ frames
    -      -19.6340  -57.0000   60.0000 81

#__ type_ start__ end____ width___ exp.time_
  4 omega  -90.00    6.00   1.0000   16.0000
omega____ theta____ kappa____ phi______ frames
    -      -19.6340  -38.0000 -180.0000 96

#__ type_ start__ end____ width___ exp.time_
  5 omega   22.00   63.00   1.0000   16.0000
omega____ theta____ kappa____ phi______ frames
    -       20.8840  -99.0000 -120.0000 41

#__ type_ start__ end____ width___ exp.time_
  6 omega  -48.00   27.00   1.0000   16.0000
omega____ theta____ kappa____ phi______ frames
    -       20.8840  -57.0000  -60.0000 75

#__ type_ start__ end____ width___ exp.time_
  7 omega  -52.00   35.00   1.0000   16.0000
omega____ theta____ kappa____ phi______ frames
    -       20.8840  -38.0000 -180.0000 87

#__ type_ start__ end____ width___ exp.time_
  8 omega  -49.00   47.00   1.0000   16.0000
omega____ theta____ kappa____ phi______ frames
    -       20.8840  -77.0000  120.0000 96

#__ type_ start__ end____ width___ exp.time_
  9 omega    7.00   83.00   1.0000   16.0000
omega____ theta____ kappa____ phi______ frames
    -       20.8840 -133.0000   82.0137 76
;
_diffrn_measurement_device_type 'SuperNova, Single source at offset), Sapphire3'
_diffrn_measurement_method '\w scans'
_diffrn_orient_matrix_UB_11 -0.0438154000
_diffrn_orient_matrix_UB_12 0.0606726000
_diffrn_orient_matrix_UB_13 0.0101447000
_diffrn_orient_matrix_UB_21 -0.0614627000
_diffrn_orient_matrix_UB_22 -0.0160446000
_diffrn_orient_matrix_UB_23 -0.0179029000
_diffrn_orient_matrix_UB_31 -0.0346639000
_diffrn_orient_matrix_UB_32 -0.0429210000
_diffrn_orient_matrix_UB_33 0.0716895000
_diffrn_radiation_monochromator mirror
_diffrn_radiation_type MoK\a
_diffrn_radiation_wavelength 0.71073
_diffrn_reflns_av_R_equivalents 0.0334
_diffrn_reflns_av_unetI/netI 0.0267
_diffrn_reflns_Laue_measured_fraction_full 0.995
_diffrn_reflns_Laue_measured_fraction_max 0.995
_diffrn_reflns_limit_h_max 10
_diffrn_reflns_limit_h_min -10
_diffrn_reflns_limit_k_max 12
_diffrn_reflns_limit_k_min -12
_diffrn_reflns_limit_l_max 13
_diffrn_reflns_limit_l_min -12
_diffrn_reflns_number 10897
_diffrn_reflns_point_group_measured_fraction_full 0.995
_diffrn_reflns_point_group_measured_fraction_max 0.995
_diffrn_reflns_theta_full 25.072
_diffrn_reflns_theta_max 25.072
_diffrn_reflns_theta_min 3.187
_diffrn_source 'SuperNova (Mo) X-ray Source'
_exptl_absorpt_coefficient_mu 12.322
_exptl_absorpt_correction_T_max 1.00000
_exptl_absorpt_correction_T_min 0.57358
_exptl_absorpt_correction_type multi-scan
_exptl_absorpt_process_details
;
CrysAlisPro, Agilent Technologies,
Version 1.171.35.19 (release 27-10-2011 CrysAlis171 .NET)
(compiled Oct 27 2011,15:02:11)
Empirical absorption correction using spherical harmonics,
 implemented in SCALE3 ABSPACK scaling algorithm.
;
_exptl_crystal_colour brown
_exptl_crystal_colour_primary brown
_exptl_crystal_density_diffrn 2.760
_exptl_crystal_description block
_exptl_crystal_F_000 670
_exptl_crystal_size_max 0.13
_exptl_crystal_size_mid 0.08
_exptl_crystal_size_min 0.06
_refine_diff_density_max 1.452
_refine_diff_density_min -0.979
_refine_diff_density_rms 0.147
_refine_ls_extinction_method none
_refine_ls_goodness_of_fit_ref 1.043
_refine_ls_hydrogen_treatment constr
_refine_ls_matrix_type full
_refine_ls_number_parameters 243
_refine_ls_number_reflns 3072
_refine_ls_number_restraints 27
_refine_ls_restrained_S_all 1.116
_refine_ls_R_factor_all 0.0237
_refine_ls_R_factor_gt 0.0224
_refine_ls_shift/su_max 0.001
_refine_ls_shift/su_mean 0.000
_refine_ls_structure_factor_coef Fsqd
_refine_ls_weighting_details 'w=1/[\s^2^(Fo^2^)+(0.0372P)^2^+1.5402P] where P=(Fo^2^+2Fc^2^)/3'
_refine_ls_weighting_scheme calc
_refine_ls_wR_factor_gt 0.0595
_refine_ls_wR_factor_ref 0.0608
_reflns_Friedel_coverage 0.000
_reflns_number_gt 2946
_reflns_number_total 3072
_reflns_threshold_expression 'I > 2\s(I)'
_cod_data_source_file d0cc03964k2.cif
_cod_data_source_block crys115a
_cod_depositor_comments 'Adding full bibliography for 7126934--7126936.cif.'
_cod_database_code 7126936
_shelx_shelxl_version_number 2017/1
_chemical_oxdiff_formula 'C11 H10 S O2'
_shelx_space_group_comment
;
The symmetry employed for this shelxl refinement is uniquely defined
by the following loop, which should always be used as a source of
symmetry information in preference to the above space-group names.
They are only intended as comments.
;
_shelx_estimated_absorpt_t_max 0.525
_shelx_estimated_absorpt_t_min 0.297
_reflns_odcompleteness_completeness 77.03
_reflns_odcompleteness_iscentric 1
_reflns_odcompleteness_theta 27.42
_olex2_refinement_description
;
1. Fixed Uiso
 At 1.5 times of:
  All O(H,H) groups, All O(H,H,H,H) groups
2. Restrained distances
 O11W-H11A
 0.86 with sigma of 0.01
 O11W-H11B
 0.86 with sigma of 0.01
 H11A-H11B
 1.4 with sigma of 0.01
 Yb1-O13W
 2.35 with sigma of 0.01
 O13W-H13A = O13W-H13B
 0.8 with sigma of 0.01
 H13A-H13B
 1.4 with sigma of 0.01
 O2W-H13B
 2 with sigma of 0.01
 H13B-H2WA
 2.23 with sigma of 0.01
3. Rigid bond restraints
 O3W
 with sigma for 1-2 distances of 0.0004 and sigma for 1-3 distances of 0.0004
4. Uiso/Uaniso restraints and constraints
Uanis(O3W) \\sim Ueq: with sigma of 0.0004 and sigma for terminal atoms of
0.0008
Uanis(O3W') \\sim Ueq: with sigma of 0.0004 and sigma for terminal atoms of
0.0008
Uanis(O2W) \\sim Ueq: with sigma of 0.0004 and sigma for terminal atoms of
0.0008
5. Others
 Fixed Sof: O3W(0.8) O3W'(0.2)
6.a Free rotating group:
 O1W(H1WA,H1WB), O2W(H11A,H11B,H2WA,H2WB)
6.b Rotating group:
 O12W(H12A,H12B), O13W(H13A,H13B)
;
_olex2_exptl_crystal_mounting_method 'The crystal was mounted on a mylar loop with paratone oil'
_olex2_submission_original_sample_id GL103
_olex2_submission_special_instructions 'No special instructions were received'

loop_
_space_group_symop_operation_xyz
'x, y, z'
'-x, -y, -z'

loop_
_atom_site_label
_atom_site_type_symbol
_atom_site_fract_x
_atom_site_fract_y
_atom_site_fract_z
_atom_site_U_iso_or_equiv
_atom_site_adp_type
_atom_site_occupancy
_atom_site_site_symmetry_order
_atom_site_calc_flag
_atom_site_refinement_flags_posn
_atom_site_refinement_flags_adp
_atom_site_refinement_flags_occupancy
_atom_site_disorder_assembly
_atom_site_disorder_group
Yb1 Yb 0.70597(2) 0.74646(2) 0.24564(2) 0.00985(8) Uani 1 1 d D . . . .
O11W O 0.4938(3) 0.5836(3) 0.3278(3) 0.0148(6) Uani 1 1 d D . . . .
O12W O 0.5025(4) 0.8652(3) 0.1566(3) 0.0177(7) Uani 1 1 d . . . . .
H12A H 0.529282 0.882477 0.066974 0.027 Uiso 1 1 d GR . . . .
H12B H 0.488075 0.950050 0.160411 0.027 Uiso 1 1 d GR . . . .
O13W O 0.8515(4) 0.9161(3) 0.0449(3) 0.0170(7) Uani 1 1 d D . . . .
H13A H 0.932664 0.908859 -0.032515 0.026 Uiso 1 1 d DGR . . . .
H13B H 0.845706 1.009521 0.036261 0.026 Uiso 1 1 d DGR . . . .
O2 O 0.5423(3) 0.7483(3) 0.4659(3) 0.0122(6) Uani 1 1 d . . . . .
O12 O 0.7550(3) 0.5222(3) 0.4068(3) 0.0139(6) Uani 1 1 d . . . . .
O22 O 0.7398(3) 0.6560(3) 0.0711(3) 0.0135(6) Uani 1 1 d . . . . .
C1 C 0.4310(5) 0.8734(4) 0.6164(4) 0.0117(8) Uani 1 1 d . . . . .
Br1 Br 0.34329(5) 0.70684(4) 0.77217(4) 0.01583(11) Uani 1 1 d . . . . .
C2 C 0.5175(5) 0.8606(4) 0.4903(4) 0.0111(8) Uani 1 1 d . . . . .
C6 C 0.4083(5) 1.0033(4) 0.6343(4) 0.0119(9) Uani 1 1 d . . . . .
O6 O 0.3303(3) 1.0218(3) 0.7441(3) 0.0138(6) Uani 1 1 d . . . . .
C11 C 0.9369(5) 0.3717(4) 0.5154(4) 0.0129(9) Uani 1 1 d . . . . .
Br11 Br 0.85598(6) 0.20459(5) 0.53089(5) 0.02072(12) Uani 1 1 d . . . . .
C12 C 0.8724(5) 0.5039(5) 0.4500(4) 0.0118(9) Uani 1 1 d . . . . .
C16 C 1.0598(5) 0.3584(4) 0.5706(4) 0.0119(9) Uani 1 1 d . . . . .
O16 O 1.1204(3) 0.2423(3) 0.6373(3) 0.0132(6) Uani 1 1 d . . . . .
C21 C 0.8794(5) 0.5226(4) -0.0678(4) 0.0127(9) Uani 1 1 d . . . . .
Br21 Br 0.71987(5) 0.54644(5) -0.15197(4) 0.01648(11) Uani 1 1 d . . . . .
C22 C 0.8590(5) 0.5855(4) 0.0287(4) 0.0114(8) Uani 1 1 d . . . . .
C26 C 1.0077(5) 0.4313(4) -0.0920(4) 0.0131(9) Uani 1 1 d . . . . .
O26 O 1.0258(4) 0.3559(3) -0.1620(3) 0.0147(6) Uani 1 1 d . . . . .
O1W O 0.9991(4) 0.9275(4) -0.2244(4) 0.0283(8) Uani 1 1 d . . . . .
H1WA H 1.082083 0.871362 -0.228457 0.042 Uiso 1 1 d G . . . .
H1WB H 1.027143 1.016213 -0.260393 0.042 Uiso 1 1 d G . . . .
O2W O 0.7336(4) 1.1882(3) -0.0654(3) 0.0254(8) Uani 1 1 d D U . . .
H11A H 0.525105 0.499113 0.377041 0.038 Uiso 1 1 d DG . . . .
H11B H 0.393906 0.590904 0.366248 0.038 Uiso 1 1 d DG . . . .
H2WA H 0.665572 1.183092 0.014432 0.038 Uiso 1 1 d DG . . . .
H2WB H 0.807774 1.244961 -0.086215 0.038 Uiso 1 1 d G . . . .
O3W O 0.3321(6) 1.0967(5) 0.1885(5) 0.0275(10) Uani 0.8 1 d . U P . .
O3W' O 0.415(2) 1.1404(19) 0.1265(19) 0.026(4) Uani 0.2 1 d . U P . .

loop_
_atom_site_aniso_label
_atom_site_aniso_U_11
_atom_site_aniso_U_22
_atom_site_aniso_U_33
_atom_site_aniso_U_23
_atom_site_aniso_U_13
_atom_site_aniso_U_12
Yb1 0.01128(12) 0.01092(11) 0.01025(12) -0.00622(8) -0.00444(8) 0.00063(8)
O11W 0.0134(15) 0.0158(15) 0.0164(16) -0.0055(13) -0.0069(13) -0.0001(12)
O12W 0.0193(16) 0.0174(16) 0.0217(16) -0.0093(13) -0.0116(14) 0.0027(13)
O13W 0.0196(16) 0.0130(15) 0.0162(16) -0.0070(13) -0.0016(13) 0.0012(13)
O2 0.0140(15) 0.0118(14) 0.0125(14) -0.0062(12) -0.0035(12) -0.0017(12)
O12 0.0137(15) 0.0156(15) 0.0161(15) -0.0063(12) -0.0079(13) -0.0022(12)
O22 0.0142(15) 0.0151(15) 0.0150(15) -0.0098(12) -0.0051(13) 0.0021(12)
C1 0.016(2) 0.0074(19) 0.011(2) -0.0013(16) -0.0049(17) -0.0021(16)
Br1 0.0224(2) 0.0118(2) 0.0119(2) -0.00448(17) -0.00225(18) -0.00327(18)
C2 0.010(2) 0.011(2) 0.016(2) -0.0068(17) -0.0074(17) 0.0000(16)
C6 0.011(2) 0.014(2) 0.011(2) -0.0047(17) -0.0040(17) -0.0028(17)
O6 0.0144(15) 0.0158(15) 0.0117(15) -0.0070(12) -0.0019(13) -0.0013(12)
C11 0.013(2) 0.012(2) 0.015(2) -0.0060(17) -0.0038(18) -0.0029(17)
Br11 0.0260(3) 0.0138(2) 0.0290(3) -0.00611(19) -0.0178(2) -0.00322(18)
C12 0.009(2) 0.018(2) 0.009(2) -0.0062(17) -0.0003(16) -0.0021(17)
C16 0.013(2) 0.016(2) 0.0071(19) -0.0075(17) 0.0004(17) -0.0001(17)
O16 0.0151(15) 0.0153(15) 0.0140(15) -0.0082(12) -0.0082(12) 0.0022(12)
C21 0.012(2) 0.016(2) 0.014(2) -0.0070(18) -0.0077(17) -0.0005(17)
Br21 0.0174(2) 0.0190(2) 0.0200(2) -0.01122(19) -0.01124(19) 0.00349(18)
C22 0.015(2) 0.0080(19) 0.009(2) -0.0004(16) -0.0043(17) -0.0015(16)
C26 0.018(2) 0.011(2) 0.012(2) -0.0041(17) -0.0054(18) -0.0024(17)
O26 0.0174(16) 0.0167(15) 0.0158(15) -0.0112(13) -0.0067(13) 0.0013(13)
O1W 0.0253(19) 0.0276(18) 0.0290(19) -0.0110(16) -0.0060(16) 0.0036(15)
O2W 0.0266(10) 0.0248(10) 0.0263(10) -0.0100(7) -0.0089(7) -0.0021(7)
O3W 0.0271(12) 0.0271(12) 0.0289(12) -0.0110(8) -0.0090(8) 0.0001(8)
O3W' 0.026(4) 0.026(4) 0.026(4) -0.0101(16) -0.0078(14) -0.0006(8)

loop_
_atom_type_symbol
_atom_type_description
_atom_type_scat_dispersion_real
_atom_type_scat_dispersion_imag
_atom_type_scat_source
C C 0.0033 0.0016 'International Tables Vol C Tables 4.2.6.8 and 6.1.1.4'
H H 0.0000 0.0000 'International Tables Vol C Tables 4.2.6.8 and 6.1.1.4'
Br Br -0.2901 2.4595 'International Tables Vol C Tables 4.2.6.8 and 6.1.1.4'
O O 0.0106 0.0060 'International Tables Vol C Tables 4.2.6.8 and 6.1.1.4'
Yb Yb -0.3850 5.5486 'International Tables Vol C Tables 4.2.6.8 and 6.1.1.4'

loop_
_geom_angle_atom_site_label_1
_geom_angle_atom_site_label_2
_geom_angle_atom_site_label_3
_geom_angle
_geom_angle_site_symmetry_1
_geom_angle_site_symmetry_3
_geom_angle_publ_flag
O11W Yb1 H12A 75.9 . . ?
O11W Yb1 H12B 83.2 . . ?
O11W Yb1 C12 88.56(10) . . ?
O11W Yb1 C16 114.07(10) . 2_766 ?
O11W Yb1 O26 114.33(10) . 2_765 ?
O12W Yb1 O11W 69.72(10) . . ?
O12W Yb1 H12A 17.6 . . ?
O12W Yb1 H12B 17.6 . . ?
O12W Yb1 O2 86.65(11) . . ?
O12W Yb1 O12 137.68(10) . . ?
O12W Yb1 O22 79.57(11) . . ?
O12W Yb1 O6 71.38(10) . 2_676 ?
O12W Yb1 C12 157.06(11) . . ?
O12W Yb1 C16 161.44(11) . 2_766 ?
O12W Yb1 O16 143.96(10) . 2_766 ?
O12W Yb1 O26 138.43(10) . 2_765 ?
H12A Yb1 H12B 29.3 . . ?
O13W Yb1 O11W 141.27(11) . . ?
O13W Yb1 O12W 82.58(11) . . ?
O13W Yb1 H12A 70.4 . . ?
O13W Yb1 H12B 76.7 . . ?
O13W Yb1 O2 133.92(10) . . ?
O13W Yb1 O12 136.16(11) . . ?
O13W Yb1 O22 76.31(10) . . ?
O13W Yb1 O6 67.56(10) . 2_676 ?
O13W Yb1 C12 120.11(11) . . ?
O13W Yb1 C16 100.88(11) . 2_766 ?
O13W Yb1 O16 88.31(11) . 2_766 ?
O13W Yb1 O26 70.04(10) . 2_765 ?
O2 Yb1 O11W 72.37(10) . . ?
O2 Yb1 H12A 104.2 . . ?
O2 Yb1 H12B 79.7 . . ?
O2 Yb1 O6 66.52(9) . 2_676 ?
O2 Yb1 C12 79.55(10) . . ?
O2 Yb1 C16 77.81(10) . 2_766 ?
O2 Yb1 O26 134.83(10) . 2_765 ?
O12 Yb1 O11W 68.27(10) . . ?
O12 Yb1 H12A 142.2 . . ?
O12 Yb1 H12B 147.1 . . ?
O12 Yb1 O2 76.25(10) . . ?
O12 Yb1 O22 92.55(10) . . ?
O12 Yb1 O6 131.29(10) . 2_676 ?
O12 Yb1 C12 20.42(10) . . ?
O12 Yb1 C16 47.92(10) . 2_766 ?
O12 Yb1 O16 67.77(10) . 2_766 ?
O12 Yb1 O26 67.01(10) . 2_765 ?
O22 Yb1 O11W 72.55(10) . . ?
O22 Yb1 H12A 65.0 . . ?
O22 Yb1 H12B 94.3 . . ?
O22 Yb1 O2 144.87(10) . . ?
O22 Yb1 O6 135.73(10) . 2_676 ?
O22 Yb1 C12 101.44(10) . . ?
O22 Yb1 C16 118.99(10) . 2_766 ?
O22 Yb1 O16 131.83(10) . 2_766 ?
O22 Yb1 O26 64.23(10) . 2_765 ?
O6 Yb1 O11W 123.91(10) 2_676 . ?
O6 Yb1 H12A 79.0 2_676 . ?
O6 Yb1 H12B 53.7 2_676 . ?
O6 Yb1 C12 118.29(10) 2_676 . ?
O6 Yb1 C16 92.91(10) 2_676 2_766 ?
O6 Yb1 O26 121.64(10) 2_676 2_765 ?
C12 Yb1 H12A 161.7 . . ?
C12 Yb1 H12B 159.2 . . ?
C12 Yb1 C16 28.09(10) . 2_766 ?
C16 Yb1 H12A 169.8 2_766 . ?
C16 Yb1 H12B 145.3 2_766 . ?
O16 Yb1 O11W 129.86(10) 2_766 . ?
O16 Yb1 H12A 149.7 2_766 . ?
O16 Yb1 H12B 126.4 2_766 . ?
O16 Yb1 O2 74.88(10) 2_766 . ?
O16 Yb1 O6 72.90(10) 2_766 2_676 ?
O16 Yb1 C12 48.56(10) 2_766 . ?
O16 Yb1 C16 20.66(10) 2_766 2_766 ?
O16 Yb1 O26 67.60(9) 2_766 2_765 ?
O26 Yb1 H12A 120.9 2_765 . ?
O26 Yb1 H12B 143.6 2_765 . ?
O26 Yb1 C12 56.97(10) 2_765 . ?
O26 Yb1 C16 58.29(10) 2_765 2_766 ?
Yb1 O11W H11A 107.2 . . ?
Yb1 O11W H11B 132.0 . . ?
H11A O11W H11B 107.0 . . ?
Yb1 O12W H12A 109.6 . . ?
Yb1 O12W H12B 109.2 . . ?
H12A O12W H12B 104.3 . . ?
Yb1 O13W H13A 132.1 . . ?
Yb1 O13W H13B 120.2 . . ?
H13A O13W H13B 107.1 . . ?
C2 O2 Yb1 121.3(3) . . ?
C12 O12 Yb1 119.3(3) . . ?
C22 O22 Yb1 124.7(3) . . ?
C2 C1 Br1 118.7(3) . . ?
C2 C1 C6 122.8(4) . . ?
C6 C1 Br1 118.5(3) . . ?
O2 C2 C1 126.5(4) . . ?
O2 C2 C6 115.5(4) . 2_676 ?
C1 C2 C6 117.9(4) . 2_676 ?
C1 C6 C2 119.3(4) . 2_676 ?
O6 C6 C1 125.7(4) . . ?
O6 C6 C2 115.0(4) . 2_676 ?
C6 O6 Yb1 121.5(3) . 2_676 ?
C12 C11 Br11 119.1(3) . . ?
C12 C11 C16 121.7(4) . . ?
C16 C11 Br11 119.2(3) . . ?
O12 C12 Yb1 40.28(19) . . ?
O12 C12 C11 124.6(4) . . ?
O12 C12 C16 115.0(4) . 2_766 ?
C11 C12 Yb1 160.3(3) . . ?
C11 C12 C16 120.4(4) . 2_766 ?
C16 C12 Yb1 76.6(2) 2_766 . ?
C11 C16 Yb1 165.0(3) . 2_766 ?
C11 C16 C12 117.8(4) . 2_766 ?
C12 C16 Yb1 75.3(2) 2_766 2_766 ?
O16 C16 Yb1 41.65(19) . 2_766 ?
O16 C16 C11 125.8(4) . . ?
O16 C16 C12 116.4(4) . 2_766 ?
C16 O16 Yb1 117.7(3) . 2_766 ?
C22 C21 Br21 119.2(3) . . ?
C26 C21 Br21 119.7(3) . . ?
C26 C21 C22 120.8(4) . . ?
O22 C22 C21 126.4(4) . . ?
O22 C22 C26 115.4(4) . 2_765 ?
C21 C22 C26 118.2(4) . 2_765 ?
C21 C26 C22 120.5(4) . 2_765 ?
O26 C26 C21 125.4(4) . . ?
O26 C26 C22 114.2(4) . 2_765 ?
C26 O26 Yb1 119.0(3) . 2_765 ?
H1WA O1W H1WB 109.4 . . ?
H2WA O2W H2WB 109.5 . . ?

loop_
_geom_bond_atom_site_label_1
_geom_bond_atom_site_label_2
_geom_bond_distance
_geom_bond_site_symmetry_2
_geom_bond_publ_flag
Yb1 O11W 2.437(3) . ?
Yb1 O12W 2.305(3) . ?
Yb1 H12A 2.7251 . ?
Yb1 H12B 2.7207 . ?
Yb1 O13W 2.291(3) . ?
Yb1 O2 2.375(3) . ?
Yb1 O12 2.331(3) . ?
Yb1 O22 2.356(3) . ?
Yb1 O6 2.385(3) 2_676 ?
Yb1 C12 3.145(4) . ?
Yb1 C16 3.162(4) 2_766 ?
Yb1 O16 2.373(3) 2_766 ?
Yb1 O26 2.515(3) 2_765 ?
O11W H11A 0.8706 . ?
O11W H11B 0.8671 . ?
O12W H12A 0.8729 . ?
O12W H12B 0.8734 . ?
O13W H13A 0.9389 . ?
O13W H13B 0.9163 . ?
O2 C2 1.254(5) . ?
O12 C12 1.258(5) . ?
O22 C22 1.261(5) . ?
C1 Br1 1.894(4) . ?
C1 C2 1.388(6) . ?
C1 C6 1.394(6) . ?
C2 C6 1.543(6) 2_676 ?
C6 O6 1.246(5) . ?
C11 Br11 1.891(4) . ?
C11 C12 1.382(6) . ?
C11 C16 1.397(6) . ?
C12 C16 1.531(6) 2_766 ?
C16 O16 1.260(5) . ?
C21 Br21 1.890(4) . ?
C21 C22 1.396(6) . ?
C21 C26 1.393(6) . ?
C22 C26 1.533(6) 2_765 ?
C26 O26 1.252(5) . ?
O1W H1WA 0.8697 . ?
O1W H1WB 0.8715 . ?
O2W H2WA 0.8703 . ?
O2W H2WB 0.8699 . ?
O3W O3W' 0.860(18) . ?
